data_4104238
loop_
_publ_author_name
'Vinod Tarwade'
'Xiaozhong Liu'
'Ni Yan'
'Joseph M. Fox'

_publ_section_title
;
 Directed Carbozincation Reactions of Cyclopropene Derivatives
;
_journal_name_full 'Journal of the American Chemical Society'
_journal_page_first 5382
_journal_page_last 5383
_journal_paper_doi 10.1021/ja900949n
_journal_volume 131
_journal_year 2009
_chemical_absolute_configuration syn
_chemical_formula_sum 'C21 H21 N O3'
_chemical_formula_weight 335.39
_chemical_name_systematic
;
 ?
;
_space_group_IT_number 4
_symmetry_cell_setting monoclinic
_symmetry_space_group_name_Hall 'P 2yb'
_symmetry_space_group_name_H-M 'P 1 21 1'
_atom_sites_solution_hydrogens geom
_atom_sites_solution_primary direct
_atom_sites_solution_secondary difmap
_audit_creation_method SHELXL-97
_cell_angle_alpha 90.00
_cell_angle_beta 95.477(9)
_cell_angle_gamma 90.00
_cell_formula_units_Z 2
_cell_length_a 7.597(3)
_cell_length_b 8.055(3)
_cell_length_c 14.471(6)
_cell_measurement_reflns_used 1020
_cell_measurement_temperature 170(2)
_cell_measurement_theta_max 21.12
_cell_measurement_theta_min 2.69
_cell_volume 881.5(6)
_computing_cell_refinement 'SAINT (Bruker, 2002)'
_computing_data_collection 'SMART (Bruker, 2002)'
_computing_data_reduction SAINT
_computing_molecular_graphics 'SHELXTL (Sheldrick, 2001)'
_computing_publication_material 'SHELXTL (Sheldrick, 2001)'
_computing_structure_refinement 'SHELXL-97 (Sheldrick, 1997)'
_computing_structure_solution 'SHELXS-97 (Sheldrick, 1990)'
_diffrn_ambient_temperature 170(2)
_diffrn_detector_area_resol_mean 836.6
_diffrn_measured_fraction_theta_full 0.999
_diffrn_measured_fraction_theta_max 0.995
_diffrn_measurement_device_type 'Bruker AXS APEX diffractometer'
_diffrn_measurement_method \w
_diffrn_radiation_monochromator graphite
_diffrn_radiation_source 'fine-focus sealed tube'
_diffrn_radiation_type MoK\a
_diffrn_radiation_wavelength 0.71073
_diffrn_reflns_av_R_equivalents 0.0645
_diffrn_reflns_av_sigmaI/netI 0.0543
_diffrn_reflns_limit_h_max 10
_diffrn_reflns_limit_h_min -10
_diffrn_reflns_limit_k_max 10
_diffrn_reflns_limit_k_min -10
_diffrn_reflns_limit_l_max 19
_diffrn_reflns_limit_l_min -19
_diffrn_reflns_number 11624
_diffrn_reflns_theta_full 25.00
_diffrn_reflns_theta_max 28.29
_diffrn_reflns_theta_min 2.69
_diffrn_standards_decay_% 1
_diffrn_standards_interval_count 0
_diffrn_standards_interval_time 0
_diffrn_standards_number 0
_exptl_absorpt_coefficient_mu 0.084
_exptl_absorpt_correction_T_max 0.9976
_exptl_absorpt_correction_T_min 0.9799
_exptl_absorpt_correction_type multi-scan
_exptl_absorpt_process_details 'SADABS (Sheldrick, 2003)'
_exptl_crystal_colour colourless
_exptl_crystal_density_diffrn 1.264
_exptl_crystal_density_method 'not measured'
_exptl_crystal_description plate
_exptl_crystal_F_000 356
_exptl_crystal_size_max 0.24
_exptl_crystal_size_mid 0.06
_exptl_crystal_size_min 0.04
_refine_diff_density_max 0.394
_refine_diff_density_min -0.171
_refine_diff_density_rms 0.045
_refine_ls_extinction_method none
_refine_ls_goodness_of_fit_ref 1.054
_refine_ls_hydrogen_treatment constr
_refine_ls_matrix_type full
_refine_ls_number_parameters 227
_refine_ls_number_reflns 2328
_refine_ls_number_restraints 1
_refine_ls_restrained_S_all 1.054
_refine_ls_R_factor_all 0.0788
_refine_ls_R_factor_gt 0.0554
_refine_ls_shift/su_max 0.000
_refine_ls_shift/su_mean 0.000
_refine_ls_structure_factor_coef Fsqd
_refine_ls_weighting_details 'calc w=1/[\s^2^(Fo^2^)+(0.0600P)^2^+0.1640P] where P=(Fo^2^+2Fc^2^)/3'
_refine_ls_weighting_scheme calc
_refine_ls_wR_factor_gt 0.1255
_refine_ls_wR_factor_ref 0.1400
_reflns_number_gt 1802
_reflns_number_total 2328
_reflns_threshold_expression >2sigma(I)
_cod_data_source_file ja900949n_si_005.cif
_cod_data_source_block joef085
_cod_original_sg_symbol_H-M P2(1)
_cod_database_code 4104238

loop_
_symmetry_equiv_pos_as_xyz
'x, y, z'
'-x, y+1/2, -z'

loop_
_atom_site_label
_atom_site_type_symbol
_atom_site_fract_x
_atom_site_fract_y
_atom_site_fract_z
_atom_site_U_iso_or_equiv
_atom_site_adp_type
_atom_site_occupancy
_atom_site_symmetry_multiplicity
_atom_site_calc_flag
_atom_site_refinement_flags
N1 N 0.5358(4) 0.8007(4) 0.67959(19) 0.0295(6) Uani 1 1 d .
O1 O 0.3641(3) 0.8370(4) 0.80392(18) 0.0423(7) Uani 1 1 d .
O2 O 0.2692(3) 0.6830(3) 0.68056(18) 0.0366(6) Uani 1 1 d .
O3 O 0.7326(3) 0.9839(3) 0.63222(19) 0.0412(7) Uani 1 1 d .
C1 C 0.7565(5) 0.5297(5) 0.6135(3) 0.0398(9) Uani 1 1 d .
H1A H 0.7334 0.5216 0.6767 0.048 Uiso 1 1 calc R
C2 C 0.8909(5) 0.4355(6) 0.5807(3) 0.0458(10) Uani 1 1 d .
H2A H 0.9587 0.3629 0.6218 0.055 Uiso 1 1 calc R
C3 C 0.9269(5) 0.4462(5) 0.4892(3) 0.0403(9) Uani 1 1 d .
H3A H 1.0191 0.3815 0.4676 0.048 Uiso 1 1 calc R
C4 C 0.8282(5) 0.5516(5) 0.4292(3) 0.0364(8) Uani 1 1 d .
H4A H 0.8521 0.5593 0.3661 0.044 Uiso 1 1 calc R
C5 C 0.6940(5) 0.6464(4) 0.4615(2) 0.0327(8) Uani 1 1 d .
H5A H 0.6273 0.7193 0.4201 0.039 Uiso 1 1 calc R
C6 C 0.6555(4) 0.6360(4) 0.5535(2) 0.0277(7) Uani 1 1 d .
C7 C 0.5021(4) 0.7327(4) 0.5852(2) 0.0288(7) Uani 1 1 d .
H7A H 0.4672 0.8237 0.5401 0.035 Uiso 1 1 calc R
C8 C 0.3412(5) 0.6216(5) 0.5989(3) 0.0376(8) Uani 1 1 d .
H8A H 0.2523 0.6291 0.5444 0.045 Uiso 1 1 calc R
H8B H 0.3781 0.5043 0.6074 0.045 Uiso 1 1 calc R
C9 C 0.3893(4) 0.7793(4) 0.7304(3) 0.0316(8) Uani 1 1 d .
C10 C 0.6678(4) 0.9237(4) 0.6977(2) 0.0288(7) Uani 1 1 d .
C11 C 0.7276(5) 0.9613(5) 0.7976(2) 0.0337(8) Uani 1 1 d .
C12 C 0.8312(6) 1.1199(6) 0.8132(3) 0.0523(11) Uani 1 1 d .
H12A H 0.9292 1.1210 0.8635 0.063 Uiso 1 1 calc R
H12B H 0.8526 1.1868 0.7580 0.063 Uiso 1 1 calc R
C13 C 0.6470(6) 1.1134(6) 0.8406(3) 0.0490(11) Uani 1 1 d .
H13A H 0.6388 1.1050 0.9090 0.059 Uiso 1 1 calc R
C14 C 0.9287(5) 0.7204(6) 0.8319(3) 0.0446(10) Uani 1 1 d .
H14A H 0.9885 0.7527 0.7801 0.053 Uiso 1 1 calc R
C15 C 0.9857(6) 0.5824(6) 0.8838(3) 0.0584(13) Uani 1 1 d .
H15A H 1.0840 0.5207 0.8666 0.070 Uiso 1 1 calc R
C16 C 0.9035(6) 0.5332(6) 0.9592(3) 0.0559(12) Uani 1 1 d .
H16A H 0.9440 0.4384 0.9941 0.067 Uiso 1 1 calc R
C17 C 0.7591(6) 0.6245(6) 0.9841(3) 0.0525(11) Uani 1 1 d .
H17A H 0.7016 0.5930 1.0369 0.063 Uiso 1 1 calc R
C18 C 0.6994(5) 0.7612(5) 0.9319(3) 0.0418(9) Uani 1 1 d .
H18A H 0.5994 0.8211 0.9484 0.050 Uiso 1 1 calc R
C19 C 0.7837(4) 0.8119(5) 0.8558(2) 0.0351(8) Uani 1 1 d .
C20 C 0.4990(7) 1.2119(6) 0.7885(3) 0.0567(12) Uani 1 1 d .
H20A H 0.5218 1.2203 0.7225 0.068 Uiso 1 1 calc R
H20B H 0.3862 1.1513 0.7913 0.068 Uiso 1 1 calc R
C21 C 0.4800(7) 1.3833(6) 0.8266(3) 0.0608(13) Uani 1 1 d .
H21A H 0.3795 1.4392 0.7922 0.091 Uiso 1 1 calc R
H21B H 0.5883 1.4466 0.8203 0.091 Uiso 1 1 calc R
H21C H 0.4596 1.3763 0.8924 0.091 Uiso 1 1 calc R

loop_
_atom_site_aniso_label
_atom_site_aniso_U_11
_atom_site_aniso_U_22
_atom_site_aniso_U_33
_atom_site_aniso_U_23
_atom_site_aniso_U_13
_atom_site_aniso_U_12
N1 0.0293(14) 0.0306(15) 0.0286(15) -0.0027(12) 0.0028(11) -0.0015(12)
O1 0.0349(13) 0.0569(18) 0.0367(15) -0.0019(13) 0.0112(11) 0.0015(13)
O2 0.0265(12) 0.0395(15) 0.0439(15) -0.0009(12) 0.0043(10) -0.0026(11)
O3 0.0453(15) 0.0415(16) 0.0377(15) -0.0017(12) 0.0095(12) -0.0113(12)
C1 0.040(2) 0.047(2) 0.0321(19) 0.0020(17) 0.0038(16) 0.0087(17)
C2 0.0373(19) 0.052(3) 0.048(2) 0.001(2) 0.0007(17) 0.0177(19)
C3 0.0276(17) 0.044(2) 0.050(2) -0.0098(19) 0.0087(16) -0.0029(16)
C4 0.0402(19) 0.036(2) 0.034(2) -0.0056(16) 0.0137(15) -0.0121(16)
C5 0.0385(19) 0.0269(18) 0.0320(18) -0.0011(14) 0.0001(14) -0.0059(14)
C6 0.0280(16) 0.0258(16) 0.0289(16) -0.0026(13) 0.0000(13) -0.0017(13)
C7 0.0321(16) 0.0245(16) 0.0288(17) -0.0003(13) -0.0023(13) 0.0011(13)
C8 0.0288(17) 0.037(2) 0.047(2) -0.0059(17) 0.0027(15) -0.0013(15)
C9 0.0268(16) 0.0319(18) 0.036(2) 0.0060(15) 0.0042(14) 0.0028(14)
C10 0.0275(15) 0.0283(17) 0.0305(17) -0.0021(14) 0.0028(13) -0.0005(13)
C11 0.0352(18) 0.0346(19) 0.0302(19) -0.0039(15) -0.0022(14) 0.0000(15)
C12 0.066(3) 0.045(2) 0.043(2) -0.003(2) -0.017(2) -0.016(2)
C13 0.063(3) 0.046(2) 0.035(2) -0.0105(19) -0.0101(18) 0.013(2)
C14 0.0338(19) 0.058(3) 0.042(2) -0.001(2) 0.0038(16) 0.0062(19)
C15 0.049(2) 0.064(3) 0.060(3) -0.009(2) -0.006(2) 0.024(2)
C16 0.060(3) 0.052(3) 0.051(3) 0.004(2) -0.016(2) 0.011(2)
C17 0.057(3) 0.066(3) 0.033(2) 0.007(2) -0.0045(18) 0.003(2)
C18 0.041(2) 0.052(2) 0.032(2) -0.0001(17) 0.0018(16) 0.0059(18)
C19 0.0277(16) 0.042(2) 0.0338(19) -0.0056(16) -0.0033(14) 0.0039(15)
C20 0.076(3) 0.049(3) 0.042(2) 0.000(2) -0.009(2) 0.009(2)
C21 0.078(3) 0.055(3) 0.049(3) 0.003(2) 0.009(2) 0.013(3)

loop_
_atom_type_symbol
_atom_type_description
_atom_type_scat_dispersion_real
_atom_type_scat_dispersion_imag
_atom_type_scat_source
C C 0.0033 0.0016 'International Tables Vol C Tables 4.2.6.8 and 6.1.1.4'
H H 0.0000 0.0000 'International Tables Vol C Tables 4.2.6.8 and 6.1.1.4'
N N 0.0061 0.0033 'International Tables Vol C Tables 4.2.6.8 and 6.1.1.4'
O O 0.0106 0.0060 'International Tables Vol C Tables 4.2.6.8 and 6.1.1.4'

loop_
_geom_angle_atom_site_label_1
_geom_angle_atom_site_label_2
_geom_angle_atom_site_label_3
_geom_angle
C9 N1 C10 124.9(3)
C9 N1 C7 111.4(3)
C10 N1 C7 119.3(3)
C9 O2 C8 110.2(3)
C2 C1 C6 120.0(4)
C3 C2 C1 120.8(4)
C2 C3 C4 119.7(4)
C3 C4 C5 119.8(3)
C4 C5 C6 121.1(3)
C5 C6 C1 118.6(3)
C5 C6 C7 119.9(3)
C1 C6 C7 121.4(3)
N1 C7 C6 113.8(3)
N1 C7 C8 99.6(3)
C6 C7 C8 112.6(3)
O2 C8 C7 105.9(3)
O1 C9 O2 122.8(3)
O1 C9 N1 128.5(3)
O2 C9 N1 108.7(3)
O3 C10 N1 118.0(3)
O3 C10 C11 124.3(3)
N1 C10 C11 117.6(3)
C10 C11 C12 114.9(3)
C10 C11 C19 114.8(3)
C12 C11 C19 118.5(3)
C10 C11 C13 117.2(3)
C12 C11 C13 58.9(3)
C19 C11 C13 121.0(3)
C13 C12 C11 61.3(3)
C12 C13 C20 121.3(4)
C12 C13 C11 59.8(3)
C20 C13 C11 121.6(4)
C15 C14 C19 120.1(4)
C16 C15 C14 121.5(4)
C15 C16 C17 118.9(4)
C18 C17 C16 120.1(4)
C17 C18 C19 121.0(4)
C18 C19 C14 118.4(4)
C18 C19 C11 123.4(3)
C14 C19 C11 118.1(3)
C21 C20 C13 113.1(4)

loop_
_geom_bond_atom_site_label_1
_geom_bond_atom_site_label_2
_geom_bond_distance
N1 C9 1.401(4)
N1 C10 1.416(4)
N1 C7 1.471(4)
O1 C9 1.193(4)
O2 C9 1.353(4)
O2 C8 1.437(4)
O3 C10 1.210(4)
C1 C2 1.392(5)
C1 C6 1.396(5)
C2 C3 1.379(6)
C3 C4 1.383(6)
C4 C5 1.390(5)
C5 C6 1.392(5)
C6 C7 1.509(5)
C7 C8 1.543(5)
C10 C11 1.504(5)
C11 C12 1.506(6)
C11 C19 1.507(5)
C11 C13 1.528(5)
C12 C13 1.492(6)
C13 C20 1.517(6)
C14 C15 1.388(6)
C14 C19 1.395(5)
C15 C16 1.366(7)
C16 C17 1.397(6)
C17 C18 1.387(6)
C18 C19 1.387(5)
C20 C21 1.499(7)

loop_
_geom_torsion_atom_site_label_1
_geom_torsion_atom_site_label_2
_geom_torsion_atom_site_label_3
_geom_torsion_atom_site_label_4
_geom_torsion
C6 C1 C2 C3 0.3(6)
C1 C2 C3 C4 -0.1(6)
C2 C3 C4 C5 0.2(6)
C3 C4 C5 C6 -0.6(5)
C4 C5 C6 C1 0.8(5)
C4 C5 C6 C7 -176.4(3)
C2 C1 C6 C5 -0.7(6)
C2 C1 C6 C7 176.5(4)
C9 N1 C7 C6 -137.0(3)
C10 N1 C7 C6 65.2(4)
C9 N1 C7 C8 -17.0(3)
C10 N1 C7 C8 -174.8(3)
C5 C6 C7 N1 -142.6(3)
C1 C6 C7 N1 40.2(4)
C5 C6 C7 C8 105.0(4)
C1 C6 C7 C8 -72.2(4)
C9 O2 C8 C7 -17.2(4)
N1 C7 C8 O2 19.9(3)
C6 C7 C8 O2 140.8(3)
C8 O2 C9 O1 -175.6(4)
C8 O2 C9 N1 6.5(4)
C10 N1 C9 O1 -13.7(6)
C7 N1 C9 O1 -170.0(4)
C10 N1 C9 O2 164.0(3)
C7 N1 C9 O2 7.8(4)
C9 N1 C10 O3 -145.1(3)
C7 N1 C10 O3 9.4(5)
C9 N1 C10 C11 39.3(5)
C7 N1 C10 C11 -166.2(3)
O3 C10 C11 C12 19.7(5)
N1 C10 C11 C12 -165.1(3)
O3 C10 C11 C19 -122.8(4)
N1 C10 C11 C19 52.4(4)
O3 C10 C11 C13 86.0(5)
N1 C10 C11 C13 -98.8(4)
C10 C11 C12 C13 108.0(4)
C19 C11 C12 C13 -110.9(4)
C11 C12 C13 C20 -110.8(4)
C10 C11 C13 C12 -104.1(4)
C19 C11 C13 C12 106.7(4)
C10 C11 C13 C20 6.3(6)
C12 C11 C13 C20 110.4(5)
C19 C11 C13 C20 -142.9(4)
C19 C14 C15 C16 -0.5(7)
C14 C15 C16 C17 0.0(7)
C15 C16 C17 C18 1.0(7)
C16 C17 C18 C19 -1.5(6)
C17 C18 C19 C14 1.0(6)
C17 C18 C19 C11 -178.7(4)
C15 C14 C19 C18 0.0(6)
C15 C14 C19 C11 179.6(4)
C10 C11 C19 C18 -117.8(4)
C12 C11 C19 C18 101.1(5)
C13 C11 C19 C18 32.2(5)
C10 C11 C19 C14 62.6(4)
C12 C11 C19 C14 -78.5(5)
C13 C11 C19 C14 -147.5(4)
C12 C13 C20 C21 -89.1(5)
C11 C13 C20 C21 -160.6(4)
